data_7103751
loop_
_publ_author_name
'Guy Bertrand'
'Vincent Lavallo'
'Vadim D. Romanenko'
'Fook S. Tham'
'Claire Thoumazet'

_publ_section_title
;
Synthesis and Reactivity of a Stable Crystalline
Diastereomerically Pure Trifluoromethanesulfinic Acid Derivative:
(S)-(-)-1-Trifluoromethyls ulfinyl-(R)-4-phenyloxazolidin-2-one
;
_journal_name_full 'Chemical communications (Cambridge, England)'
_journal_paper_doi 10.1039/b303574c
_journal_year 2003
_chemical_formula_sum 'C10 H8 F3 N O3 S'
_chemical_formula_weight 279.23
_chemical_name_systematic
; 
? 
;
_space_group_IT_number 4
_symmetry_cell_setting monoclinic
_symmetry_space_group_name_Hall 'P 2yb'
_symmetry_space_group_name_H-M 'P 1 21 1'
_atom_sites_solution_hydrogens geom
_atom_sites_solution_primary direct
_atom_sites_solution_secondary difmap
_audit_creation_method SHELXL-97
_cell_angle_alpha 90.00
_cell_angle_beta 98.557(6)
_cell_angle_gamma 90.00
_cell_formula_units_Z 2
_cell_length_a 7.905(2)
_cell_length_b 8.231(2)
_cell_length_c 8.659(3)
_cell_measurement_temperature 223(2)
_cell_volume 557.1(3)
_computing_cell_refinement 'Bruker SMART'
_computing_data_collection 'Bruker SMART'
_computing_data_reduction 'Bruker SAINT'
_computing_molecular_graphics 'Bruker SHELXTL'
_computing_publication_material 'Bruker SHELXTL'
_computing_structure_refinement 'SHELXL-97 (Sheldrick, 1997)'
_computing_structure_solution 'SHELXS-97 (Sheldrick, 1990)'
_diffrn_ambient_temperature 223(2)
_diffrn_measured_fraction_theta_full 1.000
_diffrn_measured_fraction_theta_max 1.000
_diffrn_measurement_device_type 'CCD area detector'
_diffrn_measurement_method 'phi and omega scans'
_diffrn_radiation_monochromator graphite
_diffrn_radiation_source 'Normal-focus sealed tube'
_diffrn_radiation_type MoK\a
_diffrn_radiation_wavelength 0.71073
_diffrn_reflns_av_R_equivalents 0.0180
_diffrn_reflns_av_sigmaI/netI 0.0261
_diffrn_reflns_limit_h_max 10
_diffrn_reflns_limit_h_min -9
_diffrn_reflns_limit_k_max 10
_diffrn_reflns_limit_k_min -9
_diffrn_reflns_limit_l_max 11
_diffrn_reflns_limit_l_min -11
_diffrn_reflns_number 4183
_diffrn_reflns_theta_full 28.28
_diffrn_reflns_theta_max 28.28
_diffrn_reflns_theta_min 2.38
_exptl_absorpt_coefficient_mu 0.332
_exptl_absorpt_correction_T_max 0.9158
_exptl_absorpt_correction_T_min 0.8571
_exptl_absorpt_correction_type SADABS
_exptl_crystal_colour colorless
_exptl_crystal_density_diffrn 1.665
_exptl_crystal_density_meas 0
_exptl_crystal_density_method 'not measured'
_exptl_crystal_description 'Frag. of prism'
_exptl_crystal_F_000 284
_exptl_crystal_size_max 0.48
_exptl_crystal_size_mid 0.38
_exptl_crystal_size_min 0.27
_refine_diff_density_max 0.295
_refine_diff_density_min -0.142
_refine_diff_density_rms 0.046
_refine_ls_abs_structure_details 'Flack H D (1983), Acta Cryst. A39, 876-881'
_refine_ls_abs_structure_Flack 0.07(6)
_refine_ls_extinction_method none
_refine_ls_goodness_of_fit_ref 1.038
_refine_ls_hydrogen_treatment mixed
_refine_ls_matrix_type full
_refine_ls_number_parameters 171
_refine_ls_number_reflns 2409
_refine_ls_number_restraints 1
_refine_ls_restrained_S_all 1.038
_refine_ls_R_factor_all 0.0294
_refine_ls_R_factor_gt 0.0284
_refine_ls_shift/su_max 0.001
_refine_ls_shift/su_mean 0.000
_refine_ls_structure_factor_coef Fsqd
_refine_ls_weighting_details 'calc w=1/[\s^2^(Fo^2^)+(0.0504P)^2^+0.0551P] where P=(Fo^2^+2Fc^2^)/3'
_refine_ls_weighting_scheme calc
_refine_ls_wR_factor_gt 0.0742
_refine_ls_wR_factor_ref 0.0757
_reflns_number_gt 2339
_reflns_number_total 2409
_reflns_threshold_expression >2sigma(I)
_cod_data_source_file b303574c.txt
_cod_data_source_block gb41m
_cod_depositor_comments
;
The following automatic conversions were performed:
'_symmetry_cell_setting' value 'Monoclinic' changed to 'monoclinic'
according to '/home/saulius/struct/CIF-dictionaries/cif_core.dic'
dictionary named 'cif_core.dic' version 2.4.1 from 2010-06-29.

Automatic conversion script
Id: cif_fix_enum 1527 2010-12-29 10:47:43Z saulius 
;
_cod_original_sg_symbol_H-M P2(1)
_cod_database_code 7103751

loop_
_symmetry_equiv_pos_as_xyz
'x, y, z'
'-x, y+1/2, -z'

loop_
_atom_site_label
_atom_site_type_symbol
_atom_site_fract_x
_atom_site_fract_y
_atom_site_fract_z
_atom_site_U_iso_or_equiv
_atom_site_adp_type
_atom_site_occupancy
_atom_site_symmetry_multiplicity
_atom_site_calc_flag
_atom_site_refinement_flags
_atom_site_disorder_assembly
_atom_site_disorder_group
O1 O 0.69412(15) 0.34979(19) 0.67010(14) 0.0386(3) Uani 1 1 d . . .
C1 C 0.5790(2) 0.2404(2) 0.61088(19) 0.0352(4) Uani 1 1 d . . .
O2 O 0.5866(2) 0.1630(2) 0.49478(17) 0.0548(4) Uani 1 1 d . . .
N1 N 0.44853(16) 0.23013(17) 0.70265(14) 0.0274(3) Uani 1 1 d . . .
C2 C 0.49795(18) 0.3166(2) 0.85291(16) 0.0266(3) Uani 1 1 d . . .
H2A H 0.5483 0.2390 0.9343 0.028(5) Uiso 1 1 calc R . .
C3 C 0.6395(2) 0.4263(3) 0.8045(2) 0.0355(4) Uani 1 1 d . . .
H3A H 0.5948 0.5355 0.7779 0.039(5) Uiso 1 1 calc R . .
H3B H 0.7354 0.4353 0.8899 0.046(6) Uiso 1 1 calc R . .
S1 S 0.34105(4) 0.04977(5) 0.69062(4) 0.03073(10) Uani 1 1 d . . .
O3 O 0.29201(17) 0.01843(18) 0.84413(13) 0.0410(3) Uani 1 1 d . . .
C4 C 0.1407(2) 0.1321(2) 0.5771(2) 0.0365(4) Uani 1 1 d . . .
F1 F 0.06626(13) 0.23865(16) 0.65743(13) 0.0481(3) Uani 1 1 d . . .
F2 F 0.03480(16) 0.00903(19) 0.54189(15) 0.0592(4) Uani 1 1 d . . .
F3 F 0.17342(16) 0.1996(2) 0.44638(13) 0.0569(4) Uani 1 1 d . . .
C5 C 0.35442(18) 0.41062(19) 0.90957(16) 0.0251(3) Uani 1 1 d . . .
C6 C 0.2613(2) 0.5270(2) 0.81691(16) 0.0328(3) Uani 1 1 d . . .
H6A H 0.2843 0.5460 0.7150 0.041(5) Uiso 1 1 calc R . .
C7 C 0.1338(2) 0.6158(3) 0.8740(2) 0.0386(4) Uani 1 1 d . . .
H7A H 0.0716 0.6947 0.8108 0.043(6) Uiso 1 1 calc R . .
C8 C 0.0987(2) 0.5879(3) 1.0242(2) 0.0417(4) Uani 1 1 d . . .
H8A H 0.0121 0.6472 1.0624 0.054(7) Uiso 1 1 calc R . .
C9 C 0.1907(2) 0.4733(2) 1.1168(2) 0.0395(4) Uani 1 1 d . . .
H9A H 0.1677 0.4554 1.2188 0.065(8) Uiso 1 1 calc R . .
C10 C 0.3186(2) 0.3830(2) 1.06026(18) 0.0313(3) Uani 1 1 d . . .
H10A H 0.3802 0.3039 1.1238 0.021(4) Uiso 1 1 calc R . .

loop_
_atom_site_aniso_label
_atom_site_aniso_U_11
_atom_site_aniso_U_22
_atom_site_aniso_U_33
_atom_site_aniso_U_23
_atom_site_aniso_U_13
_atom_site_aniso_U_12
O1 0.0323(6) 0.0486(8) 0.0382(6) -0.0080(5) 0.0166(4) -0.0055(5)
C1 0.0342(7) 0.0427(10) 0.0306(7) -0.0040(7) 0.0109(6) -0.0003(7)
O2 0.0594(8) 0.0680(11) 0.0426(7) -0.0224(7) 0.0259(6) -0.0095(8)
N1 0.0298(6) 0.0286(7) 0.0247(5) -0.0048(5) 0.0070(4) -0.0029(5)
C2 0.0266(6) 0.0307(8) 0.0226(6) -0.0022(6) 0.0042(5) 0.0014(5)
C3 0.0309(7) 0.0391(10) 0.0380(8) -0.0109(7) 0.0104(6) -0.0066(7)
S1 0.03317(17) 0.02617(18) 0.03238(17) -0.00166(15) 0.00327(12) 0.00044(16)
O3 0.0455(6) 0.0412(9) 0.0356(6) 0.0114(5) 0.0041(5) -0.0056(5)
C4 0.0345(8) 0.0412(10) 0.0321(7) -0.0007(7) -0.0011(6) -0.0030(7)
F1 0.0372(5) 0.0528(8) 0.0524(6) -0.0038(6) 0.0004(4) 0.0111(5)
F2 0.0472(6) 0.0586(9) 0.0666(8) -0.0102(6) -0.0088(5) -0.0168(6)
F3 0.0565(7) 0.0775(10) 0.0340(5) 0.0139(6) -0.0022(5) 0.0001(7)
C5 0.0255(6) 0.0274(8) 0.0229(6) -0.0046(5) 0.0053(5) -0.0028(5)
C6 0.0331(7) 0.0406(10) 0.0245(6) -0.0008(6) 0.0040(5) 0.0048(7)
C7 0.0331(8) 0.0418(10) 0.0395(8) -0.0066(7) 0.0007(6) 0.0071(7)
C8 0.0319(7) 0.0481(12) 0.0482(9) -0.0139(8) 0.0165(7) 0.0000(7)
C9 0.0452(9) 0.0437(10) 0.0342(8) -0.0072(7) 0.0219(7) -0.0093(8)
C10 0.0398(8) 0.0290(8) 0.0268(7) 0.0007(6) 0.0106(6) -0.0045(6)

loop_
_atom_type_symbol
_atom_type_description
_atom_type_scat_dispersion_real
_atom_type_scat_dispersion_imag
_atom_type_scat_source
C C 0.0033 0.0016 'International Tables Vol C Tables 4.2.6.8 and 6.1.1.4'
H H 0.0000 0.0000 'International Tables Vol C Tables 4.2.6.8 and 6.1.1.4'
N N 0.0061 0.0033 'International Tables Vol C Tables 4.2.6.8 and 6.1.1.4'
O O 0.0106 0.0060 'International Tables Vol C Tables 4.2.6.8 and 6.1.1.4'
F F 0.0171 0.0103 'International Tables Vol C Tables 4.2.6.8 and 6.1.1.4'
S S 0.1246 0.1234 'International Tables Vol C Tables 4.2.6.8 and 6.1.1.4'

loop_
_geom_angle_atom_site_label_1
_geom_angle_atom_site_label_2
_geom_angle_atom_site_label_3
_geom_angle
_geom_angle_site_symmetry_1
_geom_angle_site_symmetry_3
_geom_angle_publ_flag
C1 O1 C3 109.68(12) . . ?
O2 C1 O1 124.55(15) . . ?
O2 C1 N1 125.36(17) . . ?
O1 C1 N1 110.09(14) . . ?
C1 N1 C2 110.48(13) . . ?
C1 N1 S1 114.95(12) . . ?
C2 N1 S1 122.33(10) . . ?
N1 C2 C5 114.66(12) . . ?
N1 C2 C3 98.61(11) . . ?
C5 C2 C3 113.40(14) . . ?
O1 C3 C2 106.21(14) . . ?
O3 S1 N1 107.16(7) . . ?
O3 S1 C4 102.97(8) . . ?
N1 S1 C4 95.30(8) . . ?
F1 C4 F3 109.50(17) . . ?
F1 C4 F2 108.44(15) . . ?
F3 C4 F2 108.88(15) . . ?
F1 C4 S1 112.10(12) . . ?
F3 C4 S1 110.22(12) . . ?
F2 C4 S1 107.61(14) . . ?
C6 C5 C10 119.30(14) . . ?
C6 C5 C2 121.59(13) . . ?
C10 C5 C2 119.08(14) . . ?
C5 C6 C7 120.39(14) . . ?
C8 C7 C6 120.10(17) . . ?
C9 C8 C7 119.85(15) . . ?
C8 C9 C10 120.50(15) . . ?
C5 C10 C9 119.86(16) . . ?

loop_
_geom_bond_atom_site_label_1
_geom_bond_atom_site_label_2
_geom_bond_distance
_geom_bond_site_symmetry_2
_geom_bond_publ_flag
O1 C1 1.327(2) . ?
O1 C3 1.4452(19) . ?
C1 O2 1.199(2) . ?
C1 N1 1.3951(19) . ?
N1 C2 1.4835(18) . ?
N1 S1 1.7059(15) . ?
C2 C5 1.5140(19) . ?
C2 C3 1.543(2) . ?
S1 O3 1.4619(12) . ?
S1 C4 1.8631(18) . ?
C4 F1 1.312(2) . ?
C4 F3 1.320(2) . ?
C4 F2 1.320(2) . ?
C5 C6 1.388(2) . ?
C5 C10 1.3945(19) . ?
C6 C7 1.394(2) . ?
C7 C8 1.388(3) . ?
C8 C9 1.374(3) . ?
C9 C10 1.400(2) . ?

loop_
_geom_torsion_atom_site_label_1
_geom_torsion_atom_site_label_2
_geom_torsion_atom_site_label_3
_geom_torsion_atom_site_label_4
_geom_torsion
_geom_torsion_site_symmetry_1
_geom_torsion_site_symmetry_2
_geom_torsion_site_symmetry_3
_geom_torsion_site_symmetry_4
_geom_torsion_publ_flag
C3 O1 C1 O2 176.6(2) . . . . ?
C3 O1 C1 N1 -3.0(2) . . . . ?
O2 C1 N1 C2 168.29(19) . . . . ?
O1 C1 N1 C2 -12.1(2) . . . . ?
O2 C1 N1 S1 24.8(3) . . . . ?
O1 C1 N1 S1 -155.57(12) . . . . ?
C1 N1 C2 C5 140.90(15) . . . . ?
S1 N1 C2 C5 -78.81(16) . . . . ?
C1 N1 C2 C3 20.13(18) . . . . ?
S1 N1 C2 C3 160.43(12) . . . . ?
C1 O1 C3 C2 16.1(2) . . . . ?
N1 C2 C3 O1 -21.04(16) . . . . ?
C5 C2 C3 O1 -142.72(13) . . . . ?
C1 N1 S1 O3 146.53(12) . . . . ?
C2 N1 S1 O3 7.84(14) . . . . ?
C1 N1 S1 C4 -108.13(13) . . . . ?
C2 N1 S1 C4 113.18(12) . . . . ?
O3 S1 C4 F1 44.02(15) . . . . ?
N1 S1 C4 F1 -64.97(14) . . . . ?
O3 S1 C4 F3 166.26(14) . . . . ?
N1 S1 C4 F3 57.27(14) . . . . ?
O3 S1 C4 F2 -75.13(13) . . . . ?
N1 S1 C4 F2 175.87(12) . . . . ?
N1 C2 C5 C6 -55.2(2) . . . . ?
C3 C2 C5 C6 57.05(19) . . . . ?
N1 C2 C5 C10 126.82(15) . . . . ?
C3 C2 C5 C10 -120.96(15) . . . . ?
C10 C5 C6 C7 0.3(2) . . . . ?
C2 C5 C6 C7 -177.73(16) . . . . ?
C5 C6 C7 C8 -0.3(3) . . . . ?
C6 C7 C8 C9 0.5(3) . . . . ?
C7 C8 C9 C10 -0.7(3) . . . . ?
C6 C5 C10 C9 -0.5(2) . . . . ?
C2 C5 C10 C9 177.54(15) . . . . ?
C8 C9 C10 C5 0.7(3) . . . . ?

loop_
_cod_related_entry_id
_cod_related_entry_database
_cod_related_entry_code
1 ChemSpider 21198866
